data_2006705
loop_
_publ_author_name
'Shawkataly, Omar bin'
'Umathavan, Arumugam'
'Ramalingam, Kuppukkannu'
'Fun, Hoong-Kun'
'Ibrahim, Abdul Razak'

_publ_section_title <i>trans</i>-Tetracarbonylbis[tris(4-chlorophenyl)phosphine-<i>P</i>]molybdenum(0)
_journal_issue 11
_journal_name_full 'Acta Crystallographica Section C'
_journal_page_first 1543
_journal_page_last 1545
_journal_paper_doi 10.1107/S0108270197009384
_journal_volume 53
_journal_year 1997
_chemical_formula_iupac '[Mo (C O)4 (C18 H12 Cl3 P)2]'
_chemical_formula_sum 'C40 H24 Cl6 Mo O4 P2'
_chemical_formula_weight 939.17
_chemical_name_systematic
;
trans-Tetracarbonylbis[tris(4-chlorophenyl)phosphine]molybdenum(0)
;
_space_group_IT_number 2
_symmetry_cell_setting triclinic
_symmetry_space_group_name_Hall '-P 1'
_symmetry_space_group_name_H-M 'P -1'
_audit_creation_method SHELXL
_cell_angle_alpha 93.410(10)
_cell_angle_beta 90.050(10)
_cell_angle_gamma 112.610(10)
_cell_formula_units_Z 2
_cell_length_a 10.7250(10)
_cell_length_b 11.126(2)
_cell_length_c 18.368(3)
_cell_measurement_reflns_used 40
_cell_measurement_temperature 293(2)
_cell_measurement_theta_max 12.43
_cell_measurement_theta_min 5.38
_cell_volume 2019.1(5)
_computing_cell_refinement XSCANS
_computing_data_collection 'XSCANS (Siemens, 1994)'
_computing_data_reduction XSCANS
_computing_molecular_graphics SHELXTL/PC
_computing_publication_material SHELXL93
_computing_structure_refinement 'SHELXL93 (Sheldrick, 1993)'
_computing_structure_solution 'SHELXTL/PC (Sheldrick, 1990)'
_diffrn_ambient_temperature 293(2)
_diffrn_measurement_device 'Siemens P4 diffractometer'
_diffrn_measurement_method '\q/2\q scans'
_diffrn_radiation_monochromator graphite
_diffrn_radiation_source 'fine-focus sealed tube'
_diffrn_radiation_type MoK\a
_diffrn_radiation_wavelength 0.71073
_diffrn_reflns_av_R_equivalents 0.041
_diffrn_reflns_av_sigmaI/netI 0.1296
_diffrn_reflns_limit_h_max 13
_diffrn_reflns_limit_h_min -1
_diffrn_reflns_limit_k_max 13
_diffrn_reflns_limit_k_min -14
_diffrn_reflns_limit_l_max 23
_diffrn_reflns_limit_l_min -23
_diffrn_reflns_number 10659
_diffrn_reflns_theta_max 27.51
_diffrn_reflns_theta_min 1.11
_diffrn_standards_decay_% <3
_diffrn_standards_interval_count 97
_diffrn_standards_number 3
_exptl_absorpt_coefficient_mu 0.841
_exptl_absorpt_correction_T_max 0.892
_exptl_absorpt_correction_T_min 0.691
_exptl_absorpt_correction_type 'empirical \y scans  (XSCANS; Siemens, 1994)'
_exptl_crystal_colour yellow
_exptl_crystal_density_diffrn 1.545
_exptl_crystal_density_method 'not measured'
_exptl_crystal_description 'Rectangular slab'
_exptl_crystal_F_000 940
_exptl_crystal_size_max 0.30
_exptl_crystal_size_mid 0.26
_exptl_crystal_size_min 0.14
_refine_diff_density_max '1.03 e \%A^-3^ (0.93\%A from Mo2)'
_refine_diff_density_min -0.77
_refine_ls_extinction_method none
_refine_ls_goodness_of_fit_all 0.810
_refine_ls_goodness_of_fit_obs 0.968
_refine_ls_hydrogen_treatment 'All H-atom parameters refined'
_refine_ls_matrix_type full
_refine_ls_number_parameters 577
_refine_ls_number_reflns 9197
_refine_ls_number_restraints 0
_refine_ls_restrained_S_all 0.810
_refine_ls_restrained_S_obs 0.968
_refine_ls_R_factor_all 0.109
_refine_ls_R_factor_obs .048
_refine_ls_shift/esd_max -0.001
_refine_ls_shift/esd_mean 0.000
_refine_ls_structure_factor_coef Fsqd
_refine_ls_weighting_details 'w = 1/[\s^2^(Fo^2^)+(0.0538P)^2^] where P=(Fo^2^+2Fc^2^)/3'
_refine_ls_weighting_scheme calc
_refine_ls_wR_factor_all 0.121
_refine_ls_wR_factor_obs .102
_reflns_number_observed 4804
_reflns_number_total 9197
_reflns_observed_criterion >2sigma(I)
_cod_data_source_file mu1322.cif
_cod_data_source_block aomar30
_cod_depositor_comments
;
The following automatic conversions were performed:
'_symmetry_cell_setting' value 'Triclinic' changed to 'triclinic'
according to '/home/saulius/struct/CIF-dictionaries/cif_core.dic'
dictionary named 'cif_core.dic' version 2.4.1 from 2010-06-29.

Automatic conversion script
Id: cif_fix_enum 1527 2010-12-29 10:47:43Z saulius 

The following automatic conversions were performed:

'_refine_ls_weighting_scheme' value 'calc w =
1/[\s^2^(Fo^2^)+(0.0538P)^2^] where P=(Fo^2^+2Fc^2^)/3' was changed
to 'calc'. New tag '_refine_ls_weighting_details' was created. The
value of the new tag was set to 'w = 1/[\s^2^(Fo^2^)+(0.0538P)^2^]
where P=(Fo^2^+2Fc^2^)/3'.

Automatic conversion script
Id: cif_fix_values 3143 2015-03-26 13:38:13Z robertas 
;
_cod_database_code 2006705

loop_
_symmetry_equiv_pos_as_xyz
'x, y, z'
'-x, -y, -z'

loop_
_atom_site_aniso_label
_atom_site_aniso_U_11
_atom_site_aniso_U_22
_atom_site_aniso_U_33
_atom_site_aniso_U_12
_atom_site_aniso_U_13
_atom_site_aniso_U_23
Mo1 .0290(3) .0351(3) .0308(3) .0177(3) .0039(3) .0025(2)
Mo2 .0298(3) .0316(3) .0304(3) .0137(3) .0059(3) .0014(2)
P1 .0317(7) .0409(7) .0326(6) .0192(6) .0063(5) .0043(5)
P2 .0294(7) .0375(6) .0328(6) .0144(6) .0043(5) .0002(5)
Cl1 .0429(9) .1237(15) .0937(12) .0469(10) -.0139(9) -.0107(10)
Cl2 .0707(11) .0421(7) .0786(10) .0121(7) .0080(8) -.0048(7)
Cl3 .124(2) .160(2) .0670(11) .062(2) .0275(11) -.0369(12)
Cl4 .0398(9) .162(2) .0864(12) .0406(11) .0255(9) .0145(12)
Cl5 .105(2) .170(2) .0518(9) .080(2) -.0002(10) .0353(11)
Cl6 .0986(14) .0384(8) .1072(13) .0063(9) -.0288(11) .0093(8)
O1 .038(2) .083(3) .088(3) .009(2) .000(2) .004(2)
O2 .113(4) .074(3) .071(3) .070(3) -.009(3) -.018(2)
O3 .052(3) .105(4) .087(3) .040(3) -.011(2) .014(3)
O4 .086(3) .044(2) .069(3) .015(2) .026(2) .015(2)
C1 .035(3) .044(3) .030(2) .024(2) .001(2) .003(2)
C2 .052(4) .098(5) .035(3) .046(3) .000(3) -.003(3)
C3 .054(4) .131(6) .047(4) .051(4) -.015(3) -.013(4)
C4 .040(3) .065(4) .056(3) .031(3) -.006(3) -.005(3)
C5 .038(3) .090(4) .046(3) .038(3) .008(3) .006(3)
C6 .044(3) .086(4) .036(3) .040(3) .004(2) .003(3)
C7 .040(3) .041(3) .038(2) .020(2) .003(2) .004(2)
C8 .041(3) .043(3) .066(3) .022(3) .010(3) .004(3)
C9 .038(3) .051(3) .064(4) .014(3) .010(3) .005(3)
C10 .050(3) .039(3) .042(3) .018(3) .006(2) .002(2)
C11 .056(4) .041(3) .068(4) .029(3) .010(3) .003(3)
C12 .041(3) .044(3) .060(3) .025(3) .012(3) .007(2)
C13 .033(3) .052(3) .033(2) .024(2) .008(2) .003(2)
C14 .054(4) .053(3) .040(3) .029(3) -.001(3) .009(3)
C15 .062(4) .064(4) .053(3) .037(3) -.005(3) -.010(3)
C16 .051(4) .104(5) .044(3) .041(4) .009(3) -.017(3)
C17 .069(5) .082(5) .045(3) .017(4) .027(3) .004(3)
C18 .060(4) .057(4) .043(3) .017(3) .020(3) .007(3)
C19 .042(3) .043(3) .045(3) .016(3) .004(2) .001(2)
C20 .059(4) .048(3) .039(3) .033(3) -.007(2) -.001(2)
C21 .034(3) .057(3) .035(2) .026(2) .010(2) .008(2)
C22 .036(3) .055(3) .059(3) .010(3) .007(3) -.008(3)
C23 .033(3) .091(5) .076(4) .016(4) .004(3) -.007(4)
C24 .036(3) .096(5) .057(3) .030(3) .018(3) .014(3)
C25 .049(4) .091(5) .045(3) .041(4) .013(3) -.001(3)
C26 .034(3) .063(4) .045(3) .019(3) .005(2) -.008(3)
C27 .025(3) .046(3) .037(3) .010(2) .007(2) .003(2)
C28 .057(4) .057(3) .037(3) .029(3) .004(3) .005(3)
C29 .064(4) .069(5) .064(4) .039(4) .015(3) .017(3)
C30 .044(3) .091(5) .041(3) .034(3) .009(3) .018(3)
C31 .047(4) .078(5) .040(3) .018(3) .001(3) -.005(3)
C32 .044(3) .051(3) .043(3) .015(3) -.003(2) .003(2)
C33 .039(3) .042(3) .028(2) .018(2) -.003(2) -.002(2)
C34 .038(3) .046(3) .044(3) .018(3) .002(2) -.001(2)
C35 .043(3) .044(3) .049(3) .008(3) -.001(3) .001(2)
C36 .064(4) .034(3) .040(3) .009(3) -.012(3) -.002(2)
C37 .062(4) .042(3) .050(3) .029(3) -.012(3) -.002(2)
C38 .039(3) .044(3) .040(3) .018(3) -.002(2) .001(2)
C39 .046(3) .053(3) .036(3) .021(3) .004(2) .004(2)
C40 .050(3) .038(3) .044(3) .019(3) .010(2) .000(2)

loop_
_atom_site_label
_atom_site_fract_x
_atom_site_fract_y
_atom_site_fract_z
_atom_site_U_iso_or_equiv
_atom_site_thermal_displace_type
_atom_site_calc_flag
_atom_site_refinement_flags
_atom_site_occupancy
_atom_site_disorder_group
_atom_site_type_symbol
Mo1 0 0 0 .03004(15) Uani d S 1 . Mo
Mo2 .5000 .5000 .5000 .03006(15) Uani d S 1 . Mo
P1 .03427(12) -.10005(12) .11210(6) .0334(3) Uani d . 1 . P
P2 .53331(12) .39543(11) .38290(6) .0329(3) Uani d . 1 . P
Cl1 .6400(2) -.0384(2) .17432(10) .0831(5) Uani d . 1 . Cl
Cl2 -.3379(2) -.70273(13) .08505(8) .0671(4) Uani d . 1 . Cl
Cl3 -.0869(2) .1208(2) .41898(10) .1165(8) Uani d . 1 . Cl
Cl4 1.1174(2) .5282(2) .25752(10) .0954(6) Uani d . 1 . Cl
Cl5 .3165(2) .5215(2) .08720(9) .0998(7) Uani d . 1 . Cl
Cl6 .2893(2) -.21148(14) .42188(10) .0873(6) Uani d . 1 . Cl
O1 .3140(4) .1750(4) .0054(2) .0739(12) Uani d . 1 . O
O2 .0495(5) -.2279(4) -.0900(2) .0765(13) Uani d . 1 . O
O3 .2201(4) .4757(4) .4317(2) .0779(13) Uani d . 1 . O
O4 .3572(4) .2196(4) .5589(2) .0689(12) Uani d . 1 . O
C1 .2071(5) -.0888(4) .1317(2) .0338(10) Uani d . 1 . C
C2 .2629(6) -.0653(6) .2012(3) .057(2) Uani d . 1 . C
C3 .3957(7) -.0494(7) .2144(3) .073(2) Uani d . 1 . C
C4 .4726(5) -.0604(5) .1569(3) .0507(13) Uani d . 1 . C
C5 .4210(5) -.0868(6) .0885(3) .0539(15) Uani d . 1 . C
C6 .2881(5) -.1004(6) .0750(3) .0506(14) Uani d . 1 . C
C7 -.0680(5) -.2762(4) .1089(2) .0383(11) Uani d . 1 . C
C8 -.2071(6) -.3178(5) .1145(3) .0479(13) Uani d . 1 . C
C9 -.2891(6) -.4485(6) .1079(3) .0522(14) Uani d . 1 . C
C10 -.2330(5) -.5389(5) .0925(3) .0434(12) Uani d . 1 . C
C11 -.0969(6) -.4996(5) .0859(3) .0516(14) Uani d . 1 . C
C12 -.0131(6) -.3679(5) .0944(3) .0455(13) Uani d . 1 . C
C13 -.0073(5) -.0432(5) .2012(2) .0370(11) Uani d . 1 . C
C14 .0373(6) .0900(6) .2181(3) .0461(14) Uani d . 1 . C
C15 .0156(6) .1413(6) .2850(3) .0566(15) Uani d . 1 . C
C16 -.0547(6) .0570(7) .3353(3) .064(2) Uani d . 1 . C
C17 -.1002(7) -.0735(7) .3216(3) .069(2) Uani d . 1 . C
C18 -.0755(6) -.1247(6) .2543(3) .0547(15) Uani d . 1 . C
C19 .1994(5) .1113(5) .0015(3) .0433(12) Uani d . 1 . C
C20 .0326(5) -.1454(5) -.0578(3) .0450(12) Uani d . 1 . C
C21 .7050(5) .4328(5) .3487(2) .0395(11) Uani d . 1 . C
C22 .8122(6) .5362(6) .3775(3) .0531(14) Uani d . 1 . C
C23 .9399(6) .5678(7) .3488(4) .069(2) Uani d . 1 . C
C24 .9576(6) .4917(7) .2929(3) .061(2) Uani d . 1 . C
C25 .8516(6) .3879(7) .2620(3) .058(2) Uani d . 1 . C
C26 .7250(6) .3580(6) .2898(3) .0479(13) Uani d . 1 . C
C27 .4566(5) .4230(5) .2992(2) .0368(11) Uani d . 1 . C
C28 .4663(6) .5482(6) .2885(3) .0479(14) Uani d . 1 . C
C29 .4233(7) .5784(7) .2241(4) .061(2) Uani d . 1 . C
C30 .3706(6) .4844(7) .1697(3) .0556(15) Uani d . 1 . C
C31 .3592(6) .3615(7) .1787(3) .057(2) Uani d . 1 . C
C32 .4018(5) .3301(5) .2427(3) .0472(13) Uani d . 1 . C
C33 .4655(5) .2182(4) .3858(2) .0360(11) Uani d . 1 . C
C34 .3259(5) .1486(5) .3850(3) .0423(12) Uani d . 1 . C
C35 .2714(6) .0161(5) .3962(3) .0483(13) Uani d . 1 . C
C36 .3568(6) -.0460(5) .4086(3) .0492(14) Uani d . 1 . C
C37 .4942(7) .0212(5) .4111(3) .0489(14) Uani d . 1 . C
C38 .5479(6) .1514(5) .3996(3) .0401(11) Uani d . 1 . C
C39 .3207(6) .4871(5) .4570(3) .0444(12) Uani d . 1 . C
C40 .4082(5) .3211(5) .5377(3) .0436(12) Uani d . 1 . C
H2 .197(8) -.084(7) .252(4) .12(3) Uiso d . 1 . H
H3 .432(7) -.035(6) .262(3) .10(2) Uiso d . 1 . H
H5 .461(5) -.101(5) .046(3) .051(15) Uiso d . 1 . H
H6 .252(5) -.123(5) .025(3) .056(15) Uiso d . 1 . H
H8 -.249(5) -.266(4) .123(3) .043(14) Uiso d . 1 . H
H9 -.379(7) -.483(6) .104(4) .10(3) Uiso d . 1 . H
H11 -.071(6) -.560(5) .077(3) .058(18) Uiso d . 1 . H
H12 .080(6) -.344(5) .089(3) .071(19) Uiso d . 1 . H
H14 .088(6) .150(6) .187(3) .08(2) Uiso d . 1 . H
H15 .049(5) .230(5) .302(3) .060(17) Uiso d . 1 . H
H17 -.136(7) -.125(6) .356(3) .08(2) Uiso d . 1 . H
H18 -.106(6) -.214(5) .248(3) .068(18) Uiso d . 1 . H
H22 .807(5) .597(5) .415(3) .052(15) Uiso d . 1 . H
H23 1.006(6) .644(5) .372(3) .072(19) Uiso d . 1 . H
H25 .858(5) .344(5) .226(3) .055(17) Uiso d . 1 . H
H26 .662(5) .300(4) .273(3) .039(15) Uiso d . 1 . H
H28 .496(5) .601(4) .327(2) .034(13) Uiso d . 1 . H
H29 .450(7) .652(6) .221(4) .08(3) Uiso d . 1 . H
H31 .329(5) .303(4) .152(2) .030(14) Uiso d . 1 . H
H32 .393(4) .244(4) .250(2) .025(11) Uiso d . 1 . H
H34 .270(6) .200(5) .378(3) .068(17) Uiso d . 1 . H
H35 .175(6) -.027(5) .402(3) .058(16) Uiso d . 1 . H
H37 .533(6) -.025(5) .416(3) .053(18) Uiso d . 1 . H
H38 .640(5) .199(4) .406(2) .035(13) Uiso d . 1 . H

loop_
_atom_type_symbol
_atom_type_description
_atom_type_scat_dispersion_real
_atom_type_scat_dispersion_imag
_atom_type_scat_source
C C 0.0033 0.0016 'International Tables Vol C Tables 4.2.6.8 and 6.1.1.4'
H H 0.0000 0.0000 'International Tables Vol C Tables 4.2.6.8 and 6.1.1.4'
O O 0.0106 0.0060 'International Tables Vol C Tables 4.2.6.8 and 6.1.1.4'
P P 0.1023 0.0942 'International Tables Vol C Tables 4.2.6.8 and 6.1.1.4'
Cl Cl 0.1484 0.1585 'International Tables Vol C Tables 4.2.6.8 and 6.1.1.4'
Mo Mo -1.6832 0.6857 'International Tables Vol C Tables 4.2.6.8 and 6.1.1.4'

loop_
_geom_angle_atom_site_label_1
_geom_angle_atom_site_label_2
_geom_angle_atom_site_label_3
_geom_angle_site_symmetry_1
_geom_angle_site_symmetry_3
_geom_angle
_geom_angle_publ_flag
C19 Mo1 C19 . 2 180.0 ?
C19 Mo1 C20 . . 90.6(2) yes
C19 Mo1 C20 2 . 89.4(2) ?
C19 Mo1 C20 . 2 89.4(2) ?
C19 Mo1 C20 2 2 90.6(2) ?
C20 Mo1 C20 . 2 180.0 ?
C19 Mo1 P1 . . 89.45(14) yes
C19 Mo1 P1 2 . 90.55(14) ?
C20 Mo1 P1 . . 87.15(13) yes
C20 Mo1 P1 2 . 92.85(13) ?
C19 Mo1 P1 . 2 90.55(14) ?
C19 Mo1 P1 2 2 89.45(14) ?
C20 Mo1 P1 . 2 92.85(13) ?
C20 Mo1 P1 2 2 87.15(13) ?
P1 Mo1 P1 . 2 180.0 ?
C40 Mo2 C40 . 2_666 180.0000(10) ?
C40 Mo2 C39 . 2_666 90.2(2) ?
C40 Mo2 C39 2_666 2_666 89.8(2) ?
C40 Mo2 C39 . . 89.8(2) yes
C40 Mo2 C39 2_666 . 90.2(2) ?
C39 Mo2 C39 2_666 . 180.0 ?
C40 Mo2 P2 . 2_666 91.14(13) ?
C40 Mo2 P2 2_666 2_666 88.86(13) ?
C39 Mo2 P2 2_666 2_666 87.00(14) ?
C39 Mo2 P2 . 2_666 93.00(14) ?
C40 Mo2 P2 . . 88.86(13) yes
C40 Mo2 P2 2_666 . 91.14(13) ?
C39 Mo2 P2 2_666 . 93.00(14) ?
C39 Mo2 P2 . . 87.00(14) yes
P2 Mo2 P2 2_666 . 180.0 ?
C13 P1 C7 . . 102.3(2) yes
C13 P1 C1 . . 100.5(2) yes
C7 P1 C1 . . 103.8(2) yes
C13 P1 Mo1 . . 119.5(2) yes
C7 P1 Mo1 . . 111.85(15) yes
C1 P1 Mo1 . . 116.71(15) yes
C33 P2 C27 . . 103.9(2) yes
C33 P2 C21 . . 103.0(2) yes
C27 P2 C21 . . 97.8(2) yes
C33 P2 Mo2 . . 110.96(14) yes
C27 P2 Mo2 . . 118.6(2) yes
C21 P2 Mo2 . . 120.3(2) yes
C2 C1 C6 . . 117.2(5) ?
C2 C1 P1 . . 122.6(4) ?
C6 C1 P1 . . 120.1(3) ?
C1 C2 C3 . . 121.8(5) ?
C4 C3 C2 . . 119.1(5) ?
C5 C4 C3 . . 121.0(5) ?
C5 C4 Cl1 . . 120.5(4) ?
C3 C4 Cl1 . . 118.5(4) ?
C4 C5 C6 . . 119.9(5) ?
C1 C6 C5 . . 120.9(5) ?
C12 C7 C8 . . 118.7(5) ?
C12 C7 P1 . . 122.3(4) ?
C8 C7 P1 . . 118.8(4) ?
C9 C8 C7 . . 121.1(5) ?
C10 C9 C8 . . 119.5(5) ?
C11 C10 C9 . . 120.1(5) ?
C11 C10 Cl2 . . 121.1(4) ?
C9 C10 Cl2 . . 118.7(4) ?
C10 C11 C12 . . 120.7(5) ?
C7 C12 C11 . . 119.9(5) ?
C18 C13 C14 . . 117.3(5) ?
C18 C13 P1 . . 124.2(4) ?
C14 C13 P1 . . 118.4(4) ?
C15 C14 C13 . . 122.3(5) ?
C16 C15 C14 . . 118.4(6) ?
C17 C16 C15 . . 121.7(5) ?
C17 C16 Cl3 . . 119.6(5) ?
C15 C16 Cl3 . . 118.7(5) ?
C16 C17 C18 . . 119.6(6) ?
C13 C18 C17 . . 120.7(6) ?
O1 C19 Mo1 . . 177.2(4) ?
O2 C20 Mo1 . . 179.3(5) ?
C22 C21 C26 . . 118.8(5) ?
C22 C21 P2 . . 121.2(4) ?
C26 C21 P2 . . 119.9(4) ?
C21 C22 C23 . . 120.9(6) ?
C24 C23 C22 . . 119.3(6) ?
C23 C24 C25 . . 121.4(5) ?
C23 C24 Cl4 . . 119.9(5) ?
C25 C24 Cl4 . . 118.7(5) ?
C24 C25 C26 . . 119.1(6) ?
C25 C26 C21 . . 120.5(6) ?
C32 C27 C28 . . 117.0(5) ?
C32 C27 P2 . . 124.3(4) ?
C28 C27 P2 . . 118.3(4) ?
C29 C28 C27 . . 121.3(6) ?
C30 C29 C28 . . 119.8(6) ?
C31 C30 C29 . . 120.2(5) ?
C31 C30 Cl5 . . 119.5(5) ?
C29 C30 Cl5 . . 120.3(5) ?
C30 C31 C32 . . 120.6(6) ?
C31 C32 C27 . . 121.0(6) ?
C38 C33 C34 . . 117.8(5) ?
C38 C33 P2 . . 121.7(4) ?
C34 C33 P2 . . 119.8(4) ?
C35 C34 C33 . . 121.0(5) ?
C36 C35 C34 . . 119.0(5) ?
C35 C36 C37 . . 120.8(5) ?
C35 C36 Cl6 . . 119.2(4) ?
C37 C36 Cl6 . . 120.0(5) ?
C38 C37 C36 . . 120.2(6) ?
C37 C38 C33 . . 121.0(5) ?
O3 C39 Mo2 . . 177.5(5) yes
O4 C40 Mo2 . . 179.4(5) yes

loop_
_geom_bond_atom_site_label_1
_geom_bond_atom_site_label_2
_geom_bond_site_symmetry_2
_geom_bond_distance
_geom_bond_publ_flag
Mo1 C19 . 2.017(5) yes
Mo1 C19 2 2.017(5) ?
Mo1 C20 . 2.024(5) yes
Mo1 C20 2 2.024(5) ?
Mo1 P1 . 2.4900(12) yes
Mo1 P1 2 2.4900(12) ?
Mo2 C40 . 2.017(5) yes
Mo2 C40 2_666 2.017(5) ?
Mo2 C39 2_666 2.029(6) ?
Mo2 C39 . 2.029(6) yes
Mo2 P2 2_666 2.4760(12) ?
Mo2 P2 . 2.4760(12) yes
P1 C13 . 1.836(4) yes
P1 C7 . 1.838(5) yes
P1 C1 . 1.843(5) yes
P2 C33 . 1.825(5) yes
P2 C27 . 1.838(5) yes
P2 C21 . 1.844(5) yes
Cl1 C4 . 1.743(5) yes
Cl2 C10 . 1.732(5) yes
Cl3 C16 . 1.746(5) yes
Cl4 C24 . 1.739(6) yes
Cl5 C30 . 1.750(5) yes
Cl6 C36 . 1.733(5) yes
O1 C19 . 1.158(6) ?
O2 C20 . 1.135(5) ?
O3 C39 . 1.133(6) ?
O4 C40 . 1.141(5) ?
C1 C2 . 1.377(6) ?
C1 C6 . 1.388(6) ?
C2 C3 . 1.386(8) ?
C3 C4 . 1.368(8) ?
C4 C5 . 1.342(7) ?
C5 C6 . 1.394(7) ?
C7 C12 . 1.375(6) ?
C7 C8 . 1.388(7) ?
C8 C9 . 1.378(7) ?
C9 C10 . 1.372(7) ?
C10 C11 . 1.361(8) ?
C11 C12 . 1.392(7) ?
C13 C18 . 1.380(7) ?
C13 C14 . 1.386(7) ?
C14 C15 . 1.382(7) ?
C15 C16 . 1.365(8) ?
C16 C17 . 1.349(9) ?
C17 C18 . 1.399(8) ?
C21 C22 . 1.355(7) ?
C21 C26 . 1.394(7) ?
C22 C23 . 1.390(8) ?
C23 C24 . 1.352(8) ?
C24 C25 . 1.364(8) ?
C25 C26 . 1.374(7) ?
C27 C32 . 1.378(6) ?
C27 C28 . 1.383(7) ?
C28 C29 . 1.374(8) ?
C29 C30 . 1.354(9) ?
C30 C31 . 1.345(8) ?
C31 C32 . 1.371(8) ?
C33 C38 . 1.388(6) ?
C33 C34 . 1.396(7) ?
C34 C35 . 1.389(7) ?
C35 C36 . 1.369(8) ?
C36 C37 . 1.372(8) ?
C37 C38 . 1.367(7) ?
